data_7213652
loop_
_publ_author_name
'Eshtiagh-Hosseini, Hossein'
'Mirzaei, Masoud'
'Zarghami, Sara'
'Bauz\'a, Antonio'
'Frontera, Antonio'
'Mague, Joel T.'
'Habibi, Morteza'
'Shamsipur, Mojtaba'

_publ_section_title
;
 Crystal engineering with coordination compounds of
 2,6-dicarboxy-4-hydroxypyridine and 9-aminoacridine fragments driven by
 different nature of the face-to-face \p&#x22EF;\p stacking
;
_journal_issue 7
_journal_name_full CrystEngComm
_journal_page_first 1359
_journal_paper_doi 10.1039/c3ce41730a
_journal_volume 16
_journal_year 2014
_chemical_formula_moiety 'C14 H6 Cr N2 O10, C13 H11 N2, 4(H2 O)'
_chemical_formula_sum 'C27 H21 Cr N4 O14'
_chemical_formula_weight 677.48
_chemical_name_systematic
; 
 ? 
;
_space_group_IT_number 2
_symmetry_cell_setting triclinic
_symmetry_space_group_name_Hall '-P 1'
_symmetry_space_group_name_H-M 'P -1'
_atom_sites_solution_hydrogens geom
_atom_sites_solution_primary direct
_atom_sites_solution_secondary difmap
_audit_creation_method SHELXL-97
_cell_angle_alpha 84.453(2)
_cell_angle_beta 89.358(2)
_cell_angle_gamma 75.087(2)
_cell_formula_units_Z 2
_cell_length_a 7.8867(12)
_cell_length_b 11.0204(17)
_cell_length_c 16.859(3)
_cell_measurement_reflns_used 9849
_cell_measurement_temperature 100(2)
_cell_measurement_theta_max 28.93
_cell_measurement_theta_min 2.17
_cell_volume 1409.2(4)
_computing_cell_refinement 'Bruker SAINT (Bruker-AXS, 2009)'
_computing_data_collection 'Bruker APEX2 (Bruker-AXS, 2010)'
_computing_data_reduction 'Bruker SAINT (Bruker-AXS, 2009)'
_computing_molecular_graphics 'Bruker SHELXTL (Bruker-AXS, 2008)'
_computing_publication_material 'Bruker SHELXTL (Bruker-AXS, 2008)'
_computing_structure_refinement 'SHELXL (Sheldrick, 2008)'
_computing_structure_solution 'SHELXS (Sheldrick, 2008)'
_diffrn_ambient_temperature 100(2)
_diffrn_measured_fraction_theta_full 0.991
_diffrn_measured_fraction_theta_max 0.943
_diffrn_measurement_device_type 'Bruker Smart APEX CCD'
_diffrn_measurement_method '\f and \w scans'
_diffrn_radiation_monochromator graphite
_diffrn_radiation_source 'fine-focus sealed tube'
_diffrn_radiation_type MoK\a
_diffrn_radiation_wavelength 0.71073
_diffrn_reflns_av_R_equivalents 0.0376
_diffrn_reflns_av_sigmaI/netI 0.0331
_diffrn_reflns_limit_h_max 10
_diffrn_reflns_limit_h_min -10
_diffrn_reflns_limit_k_max 15
_diffrn_reflns_limit_k_min -15
_diffrn_reflns_limit_l_max 22
_diffrn_reflns_limit_l_min -22
_diffrn_reflns_number 25141
_diffrn_reflns_theta_full 27.75
_diffrn_reflns_theta_max 29.12
_diffrn_reflns_theta_min 2.17
_exptl_absorpt_coefficient_mu 0.488
_exptl_absorpt_correction_T_max 0.9393
_exptl_absorpt_correction_T_min 0.7942
_exptl_absorpt_correction_type multi-scan
_exptl_absorpt_process_details 'SADABS (Sheldrick, 2009)'
_exptl_crystal_colour red
_exptl_crystal_density_diffrn 1.597
_exptl_crystal_density_method 'not measured'
_exptl_crystal_description Block
_exptl_crystal_F_000 694
_exptl_crystal_size_max 0.21
_exptl_crystal_size_mid 0.15
_exptl_crystal_size_min 0.13
_refine_diff_density_max 1.333
_refine_diff_density_min -1.182
_refine_diff_density_rms 0.090
_refine_ls_extinction_method none
_refine_ls_goodness_of_fit_ref 1.058
_refine_ls_hydrogen_treatment constr
_refine_ls_matrix_type full
_refine_ls_number_parameters 446
_refine_ls_number_reflns 7136
_refine_ls_number_restraints 0
_refine_ls_restrained_S_all 1.058
_refine_ls_R_factor_all 0.0666
_refine_ls_R_factor_gt 0.0573
_refine_ls_shift/su_max 0.001
_refine_ls_shift/su_mean 0.000
_refine_ls_structure_factor_coef Fsqd
_refine_ls_weighting_details 'calc w=1/[\s^2^(Fo^2^)+(0.0866P)^2^+1.5229P] where P=(Fo^2^+2Fc^2^)/3'
_refine_ls_weighting_scheme calc
_refine_ls_wR_factor_gt 0.1532
_refine_ls_wR_factor_ref 0.1630
_reflns_number_gt 6062
_reflns_number_total 7136
_reflns_threshold_expression >2\s(I)
_cod_data_source_file c3ce41730a.txt
_cod_data_source_block 3
_cod_depositor_comments
;
The following automatic conversions were performed:

'_symmetry_cell_setting' value 'Triclinic' changed to 'triclinic'
according to
/usr/data/users/saulius/automatic-downloads/current/RSC/lib/dictionaries/cif_core.dic
dictionary named 'cif_core.dic' version 2.4.2 from 2011-04-26.

Automatic conversion script
Id: cif_fix_values 2281 2013-09-26 08:29:07Z andrius 
;
_cod_original_sg_symbol_H-M P-1
_cod_database_code 7213652

loop_
_symmetry_equiv_pos_as_xyz
'x, y, z'
'-x, -y, -z'

loop_
_atom_site_label
_atom_site_type_symbol
_atom_site_fract_x
_atom_site_fract_y
_atom_site_fract_z
_atom_site_U_iso_or_equiv
_atom_site_adp_type
_atom_site_occupancy
_atom_site_symmetry_multiplicity
_atom_site_calc_flag
_atom_site_refinement_flags
_atom_site_disorder_assembly
_atom_site_disorder_group
Cr1 Cr 0.42125(4) 0.74365(3) 0.25252(2) 0.02224(12) Uani 1 1 d . . .
O1 O 0.3377(2) 0.58536(17) 0.27016(10) 0.0312(4) Uani 1 1 d . . .
O2 O 0.4948(2) 0.89350(16) 0.28325(10) 0.0291(4) Uani 1 1 d . . .
O3 O 0.2320(3) 0.46196(18) 0.36123(12) 0.0397(4) Uani 1 1 d . . .
O4 O 0.5121(3) 1.00837(18) 0.38417(12) 0.0372(4) Uani 1 1 d . . .
O5 O 0.3079(3) 0.71144(19) 0.60825(10) 0.0367(4) Uani 1 1 d . . .
H5O H 0.2465 0.6605 0.6203 0.044 Uiso 1 1 d R . .
O6 O 0.6712(2) 0.64682(16) 0.23990(10) 0.0296(4) Uani 1 1 d . . .
O7 O 0.1832(2) 0.84999(18) 0.21763(10) 0.0318(4) Uani 1 1 d . . .
O8 O 0.8910(3) 0.6055(2) 0.15299(13) 0.0497(6) Uani 1 1 d . . .
O9 O 0.0152(3) 0.9452(3) 0.11150(12) 0.0567(7) Uani 1 1 d . . .
O10 O 0.5433(3) 0.8691(3) -0.09509(12) 0.0603(7) Uani 1 1 d . . .
H10O H 0.4591 0.9156 -0.1227 0.072 Uiso 1 1 d R . .
N1 N 0.3924(2) 0.72763(17) 0.36919(11) 0.0223(4) Uani 1 1 d . . .
N2 N 0.4510(3) 0.77322(19) 0.13682(11) 0.0270(4) Uani 1 1 d . . .
C1 C 0.2958(3) 0.5512(2) 0.34164(15) 0.0298(5) Uani 1 1 d . . .
C2 C 0.3310(3) 0.6334(2) 0.40320(14) 0.0247(4) Uani 1 1 d . . .
C3 C 0.3014(3) 0.6220(2) 0.48407(14) 0.0281(5) Uani 1 1 d . . .
H3 H 0.2586 0.5543 0.5082 0.034 Uiso 1 1 calc R . .
C4 C 0.3364(3) 0.7134(2) 0.52994(14) 0.0280(5) Uani 1 1 d . . .
C5 C 0.4006(3) 0.8123(2) 0.49287(14) 0.0271(5) Uani 1 1 d . . .
H5 H 0.4259 0.8744 0.5228 0.033 Uiso 1 1 calc R . .
C6 C 0.4254(3) 0.8160(2) 0.41177(13) 0.0233(4) Uani 1 1 d . . .
C7 C 0.4828(3) 0.9157(2) 0.35818(14) 0.0273(5) Uani 1 1 d . . .
C8 C 0.7397(3) 0.6549(3) 0.16946(15) 0.0337(5) Uani 1 1 d . . .
C9 C 0.6105(3) 0.7332(3) 0.10667(15) 0.0329(5) Uani 1 1 d . . .
C10 C 0.6438(4) 0.7647(3) 0.02849(16) 0.0470(8) Uani 1 1 d . . .
H10 H 0.7580 0.7361 0.0076 0.056 Uiso 1 1 calc R . .
C11 C 0.5058(4) 0.8401(3) -0.02008(16) 0.0443(7) Uani 1 1 d . . .
C12 C 0.3376(3) 0.8819(3) 0.01268(15) 0.0388(6) Uani 1 1 d . . .
H12 H 0.2416 0.9326 -0.0189 0.047 Uiso 1 1 calc R . .
C13 C 0.3181(3) 0.8466(2) 0.09205(14) 0.0305(5) Uani 1 1 d . . .
C14 C 0.1557(3) 0.8854(3) 0.14194(15) 0.0349(6) Uani 1 1 d . . .
N3 N 0.0922(6) 0.0562(4) 0.3387(2) 0.0320(9) Uani 0.50 1 d P . .
H3A H 0.0868 -0.0012 0.3042 0.038 Uiso 0.50 1 d PR . .
H3B H 0.1525 0.1124 0.3307 0.038 Uiso 0.50 1 d PR . .
N4 N 0.0370(3) 0.0369(2) 0.42209(16) 0.0367(5) Uani 0.50 1 d P . .
H4N H 0.0442 0.0604 0.3692 0.044 Uiso 0.50 1 d PR . .
C15 C -0.1190(4) -0.2452(3) 0.39421(19) 0.0439(7) Uani 1 1 d . . .
H15 H -0.1375 -0.2931 0.3527 0.053 Uiso 1 1 calc R . .
C16 C -0.0588(3) -0.1408(3) 0.37648(17) 0.0411(7) Uani 1 1 d . . .
H16 H -0.0360 -0.1160 0.3227 0.049 Uiso 1 1 calc R . .
C17 C -0.0300(3) -0.0688(3) 0.43766(16) 0.0343(6) Uani 1 1 d . . .
C18 C 0.0370(3) 0.0369(2) 0.42209(16) 0.0367(5) Uani 0.50 1 d P . .
C19 C 0.0672(3) 0.1058(2) 0.48248(16) 0.0307(5) Uani 1 1 d . . .
C20 C 0.1307(3) 0.2139(2) 0.46618(16) 0.0319(5) Uani 1 1 d . . .
H20 H 0.1574 0.2390 0.4130 0.038 Uiso 1 1 calc R . .
N5 N 0.7433(6) 0.5276(6) 0.8764(3) 0.0524(15) Uani 0.50 1 d P . .
H5A H 0.8603 0.4899 0.8752 0.063 Uiso 0.50 1 d PR . .
N6 N 0.6125(5) 0.5092(3) 0.9373(2) 0.0588(8) Uani 0.50 1 d P . .
H6N H 0.6898 0.5211 0.8987 0.071 Uiso 0.50 1 d PR . .
C21 C 0.1541(3) 0.2827(3) 0.52652(19) 0.0397(6) Uani 1 1 d . . .
H21 H 0.1943 0.3566 0.5148 0.048 Uiso 1 1 calc R . .
C22 C 0.1943(5) 0.7054(4) 0.8479(3) 0.0694(12) Uani 1 1 d . . .
H22 H 0.1500 0.7536 0.7993 0.083 Uiso 1 1 calc R . .
C23 C 0.3689(4) 0.6434(3) 0.8557(3) 0.0599(10) Uani 1 1 d . . .
H23 H 0.4454 0.6491 0.8123 0.072 Uiso 1 1 calc R . .
C24 C 0.4358(4) 0.5713(3) 0.9276(2) 0.0550(9) Uani 1 1 d . . .
C25 C 0.6125(5) 0.5092(3) 0.9373(2) 0.0588(8) Uani 0.50 1 d P . .
C26 C 0.6798(5) 0.4379(3) 1.0082(2) 0.0572(9) Uani 1 1 d . . .
C27 C 0.8591(5) 0.3735(3) 1.0181(3) 0.0693(12) Uani 1 1 d . . .
H27 H 0.9381 0.3796 0.9758 0.083 Uiso 1 1 calc R . .
C28 C 0.9194(5) 0.3029(4) 1.0875(3) 0.0752(14) Uani 1 1 d . . .
H28 H 1.0397 0.2584 1.0926 0.090 Uiso 1 1 calc R . .
O11 O 0.1397(3) 0.5412(2) 0.65334(12) 0.0434(5) Uani 1 1 d . . .
H11A H 0.1811 0.4841 0.6899 0.052 Uiso 1 1 d R . .
H11B H 0.0318 0.5463 0.6498 0.052 Uiso 1 1 d R . .
O12 O 0.2914(3) -0.0074(4) 0.81413(17) 0.0938(13) Uani 1 1 d . . .
H12B H 0.3254 0.0159 0.7679 0.113 Uiso 1 1 d R . .
O13 O -0.3339(6) -0.2389(4) 0.7205(2) 0.0834(13) Uani 0.798(5) 1 d P A 1
H13A H -0.3031 -0.3052 0.6962 0.100 Uiso 0.731(4) 1 d PR A 1
H13B H -0.4149 -0.1720 0.7061 0.100 Uiso 0.731(4) 1 d PR A 1
O13A O -0.622(2) -0.1478(14) 0.7112(8) 0.0834(13) Uani 0.202(5) 1 d P A 2
O14 O -0.1148(6) -0.1109(4) 0.7269(2) 0.0433(9) Uani 0.50 1 d P . .
O15 O 0.1912(12) 0.4391(12) 1.1837(6) 0.067(4) Uani 0.28 1 d P . 1
O15A O 0.1892(12) 0.3969(11) 1.1535(8) 0.046(2) Uani 0.22 1 d P . 2

loop_
_atom_site_aniso_label
_atom_site_aniso_U_11
_atom_site_aniso_U_22
_atom_site_aniso_U_33
_atom_site_aniso_U_23
_atom_site_aniso_U_13
_atom_site_aniso_U_12
Cr1 0.02137(18) 0.02357(19) 0.01979(18) -0.00218(13) -0.00118(12) -0.00210(13)
O1 0.0347(9) 0.0316(9) 0.0292(9) -0.0057(7) -0.0035(7) -0.0107(7)
O2 0.0364(9) 0.0267(8) 0.0248(8) -0.0025(6) 0.0029(7) -0.0095(7)
O3 0.0466(11) 0.0344(10) 0.0428(11) -0.0031(8) -0.0009(9) -0.0193(8)
O4 0.0462(11) 0.0331(9) 0.0376(10) -0.0115(8) 0.0032(8) -0.0169(8)
O5 0.0376(10) 0.0458(11) 0.0241(8) -0.0008(8) 0.0021(7) -0.0072(8)
O6 0.0249(8) 0.0323(9) 0.0272(8) -0.0028(7) -0.0031(6) 0.0009(7)
O7 0.0250(8) 0.0410(10) 0.0222(8) 0.0011(7) 0.0014(6) 0.0028(7)
O8 0.0282(10) 0.0664(15) 0.0421(11) -0.0054(10) 0.0032(8) 0.0099(9)
O9 0.0314(10) 0.0856(18) 0.0311(10) 0.0128(11) 0.0012(8) 0.0179(10)
O10 0.0382(11) 0.107(2) 0.0225(9) 0.0074(11) 0.0058(8) -0.0002(12)
N1 0.0183(8) 0.0240(9) 0.0229(9) -0.0017(7) -0.0017(6) -0.0024(7)
N2 0.0242(9) 0.0313(10) 0.0216(9) -0.0039(7) 0.0001(7) 0.0003(8)
C1 0.0285(11) 0.0280(11) 0.0327(12) -0.0019(9) -0.0045(9) -0.0069(9)
C2 0.0198(9) 0.0248(10) 0.0276(11) 0.0003(8) -0.0023(8) -0.0035(8)
C3 0.0241(10) 0.0277(11) 0.0292(11) 0.0036(9) -0.0019(8) -0.0028(9)
C4 0.0224(10) 0.0341(12) 0.0226(10) 0.0000(9) -0.0020(8) 0.0006(9)
C5 0.0216(10) 0.0329(12) 0.0257(11) -0.0064(9) -0.0021(8) -0.0035(9)
C6 0.0191(9) 0.0245(10) 0.0252(10) -0.0045(8) -0.0006(8) -0.0028(8)
C7 0.0267(11) 0.0261(11) 0.0287(11) -0.0048(9) 0.0006(9) -0.0053(9)
C8 0.0269(11) 0.0398(13) 0.0297(12) -0.0061(10) 0.0002(9) 0.0011(10)
C9 0.0258(11) 0.0419(14) 0.0263(11) -0.0081(10) 0.0015(9) 0.0014(10)
C10 0.0295(13) 0.074(2) 0.0272(13) -0.0062(13) 0.0063(10) 0.0050(13)
C11 0.0349(14) 0.069(2) 0.0222(12) -0.0016(12) 0.0046(10) -0.0015(13)
C12 0.0300(12) 0.0537(17) 0.0238(11) 0.0021(11) 0.0010(9) 0.0032(11)
C13 0.0267(11) 0.0372(13) 0.0223(10) -0.0013(9) -0.0004(8) 0.0010(9)
C14 0.0276(12) 0.0445(14) 0.0239(11) 0.0012(10) 0.0021(9) 0.0046(10)
N3 0.035(2) 0.031(2) 0.0271(19) 0.0008(16) 0.0055(16) -0.0038(17)
N4 0.0234(10) 0.0384(13) 0.0436(13) 0.0160(10) -0.0109(9) -0.0064(9)
C15 0.0297(13) 0.0495(17) 0.0470(16) -0.0116(13) -0.0055(11) 0.0027(12)
C16 0.0228(11) 0.0580(18) 0.0326(13) 0.0032(12) -0.0008(10) 0.0046(11)
C17 0.0161(10) 0.0418(14) 0.0384(13) 0.0112(11) -0.0039(9) -0.0010(9)
C18 0.0234(10) 0.0384(13) 0.0436(13) 0.0160(10) -0.0109(9) -0.0064(9)
C19 0.0167(10) 0.0327(12) 0.0382(13) 0.0070(10) -0.0049(9) -0.0021(9)
C20 0.0227(10) 0.0311(12) 0.0397(13) 0.0009(10) 0.0012(9) -0.0045(9)
N5 0.023(2) 0.095(5) 0.044(3) -0.029(3) 0.008(2) -0.016(3)
N6 0.064(2) 0.0382(15) 0.068(2) -0.0100(14) 0.0079(16) -0.0004(14)
C21 0.0269(12) 0.0334(13) 0.0571(17) -0.0056(12) -0.0003(11) -0.0042(10)
C22 0.0389(17) 0.056(2) 0.100(3) 0.026(2) 0.0152(18) -0.0017(15)
C23 0.0379(16) 0.0478(18) 0.085(3) 0.0108(18) 0.0166(16) -0.0021(14)
C24 0.0466(17) 0.0341(15) 0.077(2) -0.0024(15) 0.0124(16) 0.0018(13)
C25 0.064(2) 0.0382(15) 0.068(2) -0.0100(14) 0.0079(16) -0.0004(14)
C26 0.060(2) 0.0297(14) 0.075(2) -0.0017(15) 0.0165(18) -0.0008(13)
C27 0.057(2) 0.0425(18) 0.101(3) 0.0056(19) 0.035(2) -0.0047(16)
C28 0.0407(18) 0.056(2) 0.115(4) 0.019(2) 0.027(2) 0.0011(16)
O11 0.0354(10) 0.0467(11) 0.0406(11) 0.0165(9) -0.0011(8) -0.0044(8)
O12 0.0396(13) 0.157(3) 0.0645(17) 0.072(2) 0.0021(12) -0.0184(16)
O13 0.108(3) 0.070(2) 0.0482(18) -0.0061(16) 0.0209(19) 0.020(2)
O13A 0.108(3) 0.070(2) 0.0482(18) -0.0061(16) 0.0209(19) 0.020(2)
O14 0.051(2) 0.042(2) 0.0298(19) -0.0065(16) -0.0047(17) 0.0034(18)
O15 0.036(4) 0.111(9) 0.041(5) -0.055(6) -0.011(4) 0.020(5)
O15A 0.020(4) 0.057(7) 0.052(7) 0.008(5) 0.007(4) 0.000(4)

loop_
_atom_type_symbol
_atom_type_description
_atom_type_scat_dispersion_real
_atom_type_scat_dispersion_imag
_atom_type_scat_source
C C 0.0033 0.0016 'International Tables Vol C Tables 4.2.6.8 and 6.1.1.4'
H H 0.0000 0.0000 'International Tables Vol C Tables 4.2.6.8 and 6.1.1.4'
N N 0.0061 0.0033 'International Tables Vol C Tables 4.2.6.8 and 6.1.1.4'
O O 0.0106 0.0060 'International Tables Vol C Tables 4.2.6.8 and 6.1.1.4'
Cr Cr 0.3209 0.6236 'International Tables Vol C Tables 4.2.6.8 and 6.1.1.4'

loop_
_geom_angle_atom_site_label_1
_geom_angle_atom_site_label_2
_geom_angle_atom_site_label_3
_geom_angle
_geom_angle_site_symmetry_1
_geom_angle_site_symmetry_3
N2 Cr1 N1 175.53(8) . .
N2 Cr1 O2 97.22(8) . .
N1 Cr1 O2 78.46(7) . .
N2 Cr1 O7 78.23(7) . .
N1 Cr1 O7 100.62(7) . .
O2 Cr1 O7 91.88(8) . .
N2 Cr1 O6 78.59(7) . .
N1 Cr1 O6 102.55(7) . .
O2 Cr1 O6 91.83(7) . .
O7 Cr1 O6 156.80(7) . .
N2 Cr1 O1 106.27(8) . .
N1 Cr1 O1 78.05(7) . .
O2 Cr1 O1 156.51(7) . .
O7 Cr1 O1 92.94(8) . .
O6 Cr1 O1 92.72(7) . .
C1 O1 Cr1 117.96(15) . .
C7 O2 Cr1 117.87(15) . .
C4 O5 H5O 107.9 . .
C8 O6 Cr1 117.63(15) . .
C14 O7 Cr1 118.02(15) . .
C11 O10 H10O 115.1 . .
C2 N1 C6 121.5(2) . .
C2 N1 Cr1 119.21(15) . .
C6 N1 Cr1 119.12(15) . .
C9 N2 C13 121.2(2) . .
C9 N2 Cr1 118.68(16) . .
C13 N2 Cr1 119.53(16) . .
O3 C1 O1 125.8(2) . .
O3 C1 C2 120.6(2) . .
O1 C1 C2 113.6(2) . .
N1 C2 C3 121.1(2) . .
N1 C2 C1 111.0(2) . .
C3 C2 C1 127.8(2) . .
C2 C3 C4 118.2(2) . .
C2 C3 H3 120.9 . .
C4 C3 H3 120.9 . .
O5 C4 C5 117.9(2) . .
O5 C4 C3 122.3(2) . .
C5 C4 C3 119.8(2) . .
C6 C5 C4 117.8(2) . .
C6 C5 H5 121.1 . .
C4 C5 H5 121.1 . .
N1 C6 C5 121.6(2) . .
N1 C6 C7 110.74(19) . .
C5 C6 C7 127.7(2) . .
O4 C7 O2 124.6(2) . .
O4 C7 C6 121.7(2) . .
O2 C7 C6 113.66(19) . .
O8 C8 O6 125.4(2) . .
O8 C8 C9 121.4(2) . .
O6 C8 C9 113.2(2) . .
N2 C9 C10 121.3(2) . .
N2 C9 C8 111.3(2) . .
C10 C9 C8 127.4(2) . .
C9 C10 C11 118.6(2) . .
C9 C10 H10 120.7 . .
C11 C10 H10 120.7 . .
O10 C11 C10 116.8(2) . .
O10 C11 C12 123.7(3) . .
C10 C11 C12 119.5(2) . .
C13 C12 C11 117.5(2) . .
C13 C12 H12 121.3 . .
C11 C12 H12 121.3 . .
N2 C13 C12 121.9(2) . .
N2 C13 C14 110.4(2) . .
C12 C13 C14 127.6(2) . .
O9 C14 O7 125.3(2) . .
O9 C14 C13 121.2(2) . .
O7 C14 C13 113.5(2) . .
N4 N3 H3A 119.5 . .
N4 N3 H3B 114.3 . .
H3A N3 H3B 124.3 . .
H3A N3 H4N 119.3 . .
H3B N3 H4N 116.1 . .
C19 N4 C17 121.7(2) . .
C19 N4 N3 124.1(3) . .
C17 N4 N3 113.8(3) . .
C19 N4 H4N 124.5 . .
C17 N4 H4N 113.4 . .
C16 C15 C21 120.5(3) . 2_556
C16 C15 H15 119.8 . .
C21 C15 H15 119.8 2_556 .
C15 C16 C17 120.4(3) . .
C15 C16 H16 119.8 . .
C17 C16 H16 119.8 . .
N4 C17 C16 122.1(3) . .
N4 C17 C19 118.8(3) . 2_556
C16 C17 C19 119.2(3) . 2_556
N4 C19 C20 121.4(2) . .
N4 C19 C17 119.5(2) . 2_556
C20 C19 C17 119.0(3) . 2_556
C21 C20 C19 120.3(3) . .
C21 C20 H20 119.8 . .
C19 C20 H20 119.8 . .
C24 N6 C26 122.0(3) . .
C24 N6 N5 121.6(4) . .
C26 N6 N5 116.1(4) . .
C24 N6 H6N 119.8 . .
C26 N6 H6N 117.9 . .
C20 C21 C15 120.6(3) . 2_556
C20 C21 H21 119.7 . .
C15 C21 H21 119.7 2_556 .
C23 C22 C28 119.8(4) . 2_667
C23 C22 H22 120.1 . .
C28 C22 H22 120.1 2_667 .
C22 C23 C24 120.5(3) . .
C22 C23 H23 119.8 . .
C24 C23 H23 119.8 . .
N6 C24 C23 121.6(3) . .
N6 C24 C26 119.0(4) . 2_667
C23 C24 C26 119.4(3) . 2_667
N6 C26 C27 122.2(4) . .
N6 C26 C24 119.0(3) . 2_667
C27 C26 C24 118.8(4) . 2_667
C28 C27 C26 120.6(4) . .
C28 C27 H27 119.7 . .
C26 C27 H27 119.7 . .
C27 C28 C22 121.0(4) . 2_667
C27 C28 H28 119.5 . .
C22 C28 H28 119.5 2_667 .
H11A O11 H11B 107.0 . .
H13A O13 H13B 126.8 . .

loop_
_geom_bond_atom_site_label_1
_geom_bond_atom_site_label_2
_geom_bond_distance
_geom_bond_site_symmetry_2
Cr1 N2 1.968(2) .
Cr1 N1 1.9737(19) .
Cr1 O2 1.9991(17) .
Cr1 O7 2.0006(17) .
Cr1 O6 2.0053(17) .
Cr1 O1 2.0132(18) .
O1 C1 1.292(3) .
O2 C7 1.308(3) .
O3 C1 1.232(3) .
O4 C7 1.224(3) .
O5 C4 1.336(3) .
O5 H5O 0.8400 .
O6 C8 1.304(3) .
O7 C14 1.301(3) .
O8 C8 1.218(3) .
O9 C14 1.224(3) .
O10 C11 1.324(3) .
O10 H10O 0.8399 .
N1 C2 1.334(3) .
N1 C6 1.342(3) .
N2 C9 1.334(3) .
N2 C13 1.336(3) .
C1 C2 1.514(3) .
C2 C3 1.380(3) .
C3 C4 1.410(3) .
C3 H3 0.9500 .
C4 C5 1.407(4) .
C5 C6 1.377(3) .
C5 H5 0.9500 .
C6 C7 1.511(3) .
C8 C9 1.516(4) .
C9 C10 1.370(4) .
C10 C11 1.403(4) .
C10 H10 0.9500 .
C11 C12 1.412(4) .
C12 C13 1.375(3) .
C12 H12 0.9500 .
C13 C14 1.515(3) .
N3 O14 1.241(6) 2_556
N3 N4 1.479(5) .
N3 H3A 0.9100 .
N3 H3B 0.8721 .
N3 H4N 0.6331 .
N4 C19 1.385(4) .
N4 C17 1.399(4) .
N4 H4N 0.9100 .
C15 C16 1.360(5) .
C15 C21 1.406(4) 2_556
C15 H15 0.9500 .
C16 C17 1.415(4) .
C16 H16 0.9500 .
C17 C19 1.418(4) 2_556
C19 C20 1.409(4) .
C19 C17 1.418(4) 2_556
C20 C21 1.368(4) .
C20 H20 0.9500 .
N5 O15A 1.170(12) 2_667
N5 O15 1.200(13) 2_667
N5 N6 1.484(6) .
N5 H5A 0.9100 .
N5 H6N 0.5757 .
N6 C24 1.389(5) .
N6 C26 1.395(5) .
N6 H6N 0.9100 .
C21 C15 1.406(4) 2_556
C21 H21 0.9500 .
C22 C23 1.372(5) .
C22 C28 1.414(5) 2_667
C22 H22 0.9500 .
C23 C24 1.411(5) .
C23 H23 0.9500 .
C24 C26 1.421(5) 2_667
C26 C27 1.413(5) .
C26 C24 1.421(5) 2_667
C27 C28 1.359(6) .
C27 H27 0.9500 .
C28 C22 1.414(5) 2_667
C28 H28 0.9500 .
O11 H11A 0.8404 .
O11 H11B 0.8404 .
O12 H12B 0.8580 .
O13 H13A 0.8516 .
O13 H13B 0.8587 .
O14 N3 1.241(6) 2_556
O15 N5 1.200(13) 2_667
O15A N5 1.170(12) 2_667

loop_
_geom_hbond_atom_site_label_D
_geom_hbond_atom_site_label_H
_geom_hbond_atom_site_label_A
_geom_hbond_distance_DH
_geom_hbond_distance_HA
_geom_hbond_distance_DA
_geom_hbond_angle_DHA
_geom_hbond_site_symmetry_A
O5 H5O O11 0.84 1.78 2.615(3) 173 .
O10 H10O O12 0.84 1.70 2.533(3) 172 1_564
N3 H3A O7 0.91 2.28 3.142(5) 158 1_545
N3 H3B O13 0.87 2.35 3.198(6) 166 2_556
N5 H5A O8 0.91 2.05 2.941(5) 167 2_766
O11 H11A O6 0.84 1.92 2.740(3) 166 2_666
O11 H11B O3 0.84 2.12 2.954(3) 174 2_566
O12 H12B O2 0.86 2.07 2.782(3) 140 2_666
O13 H13B O4 0.86 2.22 2.982(4) 148 2_566
